data_1574497
loop_
_publ_author_name
'LaPierre, Etienne A.'
'Suvinen, Roope A.'
'Patrick, Brian O.'
'Tuononen, Heikki M.'
'Manners, Ian'

_publ_section_title
;
 Multi-site reduction of hexachlorophosphazene to low-valent PN
 heterocycles and extension to the reduction of poly-chlorophosphazene
;
_journal_issue 22
_journal_name_full 'Chemical Science'
_journal_page_first 9820
_journal_page_last 9832
_journal_paper_doi 10.1039/D4SC07559E
_journal_volume 16
_journal_year 2025
_chemical_formula_moiety 'C40 H62 Cl2 N5 P3'
_chemical_formula_sum 'C40 H62 Cl2 N5 P3'
_chemical_formula_weight 776.75
_space_group_crystal_system triclinic
_space_group_IT_number 2
_space_group_name_Hall '-P 1'
_space_group_name_H-M_alt 'P -1'
_atom_sites_solution_hydrogens geom
_audit_creation_method SHELXL-2018/3
_audit_update_record
;
2024-09-11 deposited with the CCDC.	2025-04-15 downloaded from the CCDC.
;
_cell_angle_alpha 93.2850(10)
_cell_angle_beta 93.5980(10)
_cell_angle_gamma 109.0540(10)
_cell_formula_units_Z 2
_cell_length_a 9.5514(2)
_cell_length_b 14.4875(4)
_cell_length_c 16.2410(4)
_cell_measurement_reflns_used 9925
_cell_measurement_temperature 100(2)
_cell_measurement_theta_max 25.35
_cell_measurement_theta_min 2.26
_cell_volume 2112.83(9)
_computing_cell_refinement 'Bruker SAINT'
_computing_data_collection 'Bruker APEX2'
_computing_data_reduction 'Bruker SAINT'
_computing_molecular_graphics 'Bruker SHELXTL'
_computing_publication_material 'LinXTL v. 5.9.9 (Spasyuk, 2009)'
_computing_structure_refinement 'SHELXL-2014 (Sheldrick 2014)'
_computing_structure_solution 'SHELXS-97 (Sheldrick 2008)'
_diffrn_ambient_temperature 100(2)
_diffrn_measured_fraction_theta_full 0.999
_diffrn_measured_fraction_theta_max 0.997
_diffrn_measurement_device_type 'Bruker APEX-II CCD'
_diffrn_measurement_method '\f and \w scans'
_diffrn_radiation_type 'Mo K\a'
_diffrn_radiation_wavelength 0.71073
_diffrn_reflns_av_R_equivalents 0.0642
_diffrn_reflns_av_unetI/netI 0.0654
_diffrn_reflns_Laue_measured_fraction_full 0.999
_diffrn_reflns_Laue_measured_fraction_max 0.997
_diffrn_reflns_limit_h_max 11
_diffrn_reflns_limit_h_min -11
_diffrn_reflns_limit_k_max 12
_diffrn_reflns_limit_k_min -17
_diffrn_reflns_limit_l_max 19
_diffrn_reflns_limit_l_min -19
_diffrn_reflns_number 34108
_diffrn_reflns_point_group_measured_fraction_full 0.999
_diffrn_reflns_point_group_measured_fraction_max 0.997
_diffrn_reflns_theta_full 25.242
_diffrn_reflns_theta_max 25.391
_diffrn_reflns_theta_min 1.872
_exptl_absorpt_coefficient_mu 0.301
_exptl_absorpt_correction_T_max 0.7452
_exptl_absorpt_correction_T_min 0.7226
_exptl_absorpt_correction_type multi-scan
_exptl_absorpt_process_details 'Sadabs (Sheldrick, 1996)'
_exptl_crystal_colour Black
_exptl_crystal_density_diffrn 1.221
_exptl_crystal_density_method 'not measured'
_exptl_crystal_description irregular
_exptl_crystal_F_000 832
_exptl_crystal_size_max 0.15
_exptl_crystal_size_mid 0.05
_exptl_crystal_size_min 0.04
_refine_diff_density_max 0.300
_refine_diff_density_min -0.301
_refine_diff_density_rms 0.056
_refine_ls_extinction_method none
_refine_ls_goodness_of_fit_ref 1.007
_refine_ls_hydrogen_treatment constr
_refine_ls_matrix_type full
_refine_ls_number_parameters 467
_refine_ls_number_reflns 7765
_refine_ls_number_restraints 0
_refine_ls_restrained_S_all 1.007
_refine_ls_R_factor_all 0.0743
_refine_ls_R_factor_gt 0.0409
_refine_ls_shift/su_max 0.000
_refine_ls_shift/su_mean 0.000
_refine_ls_structure_factor_coef Fsqd
_refine_ls_weighting_details 'w=1/[\s^2^(Fo^2^)+(0.0431P)^2^+0.0703P] where P=(Fo^2^+2Fc^2^)/3'
_refine_ls_weighting_scheme calc
_refine_ls_wR_factor_gt 0.0833
_refine_ls_wR_factor_ref 0.0937
_reflns_Friedel_coverage 0.000
_reflns_number_gt 5454
_reflns_number_total 7765
_reflns_threshold_expression 'I > 2\s(I)'
_cod_data_source_file d4sc07559e2.cif
_cod_data_source_block im039_a
_cod_depositor_comments 'Adding full bibliography for 1574493--1574501.cif.'
_cod_original_cell_volume 2112.82(9)
_cod_database_code 1574497
_shelx_shelxl_version_number 2018/3
_shelx_space_group_comment
;
The symmetry employed for this shelxl refinement is uniquely defined
by the following loop, which should always be used as a source of
symmetry information in preference to the above space-group names.
They are only intended as comments.
;
_shelx_estimated_absorpt_t_min 0.956
_shelx_estimated_absorpt_t_max 0.988

loop_
_space_group_symop_operation_xyz
'x, y, z'
'-x, -y, -z'

loop_
_atom_site_label
_atom_site_type_symbol
_atom_site_fract_x
_atom_site_fract_y
_atom_site_fract_z
_atom_site_U_iso_or_equiv
_atom_site_adp_type
_atom_site_occupancy
_atom_site_site_symmetry_order
_atom_site_calc_flag
_atom_site_refinement_flags_posn
_atom_site_refinement_flags_adp
_atom_site_refinement_flags_occupancy
_atom_site_disorder_assembly
_atom_site_disorder_group
P1 P 0.30613(7) 0.34002(4) 0.21692(4) 0.01535(15) Uani 1 1 d . . . . .
P2 P 0.09996(7) 0.16339(4) 0.26649(4) 0.01583(15) Uani 1 1 d . . . . .
Cl1 Cl -0.14127(7) 0.33295(4) 0.15123(4) 0.02857(17) Uani 1 1 d . . . . .
P3 P 0.01799(7) 0.26883(4) 0.14339(4) 0.01567(15) Uani 1 1 d . . . . .
Cl2 Cl -0.02574(8) 0.22083(5) 0.02019(4) 0.03147(17) Uani 1 1 d . . . . .
N4 N 0.41040(19) 0.54119(13) 0.25026(11) 0.0108(4) Uani 1 1 d . . . . .
N5 N 0.2135(2) 0.00908(13) 0.27516(11) 0.0143(4) Uani 1 1 d . . . . .
N3 N 0.1732(2) 0.35123(14) 0.15411(11) 0.0190(5) Uani 1 1 d . . . . .
N2 N -0.0224(2) 0.17846(13) 0.19605(12) 0.0182(4) Uani 1 1 d . . . . .
N1 N 0.2603(2) 0.24998(13) 0.27471(12) 0.0198(5) Uani 1 1 d . . . . .
C9 C 0.2794(2) 0.56316(15) 0.22066(13) 0.0120(5) Uani 1 1 d . . . . .
C4 C 0.5565(2) 0.61966(16) 0.27972(13) 0.0136(5) Uani 1 1 d . . . . .
C12 C 0.0282(2) 0.60505(16) 0.16663(14) 0.0176(5) Uani 1 1 d . . . . .
H12 H -0.056004 0.619609 0.148642 0.021 Uiso 1 1 calc R U . . .
C7 C 0.5324(3) 0.71574(16) 0.30557(14) 0.0191(5) Uani 1 1 d . . . . .
H7A H 0.496403 0.740475 0.258024 0.029 Uiso 1 1 calc R U . . .
H7B H 0.624763 0.762622 0.328982 0.029 Uiso 1 1 calc R U . . .
H7C H 0.460754 0.704666 0.346007 0.029 Uiso 1 1 calc R U . . .
C2 C 0.5381(2) 0.45966(16) 0.33382(14) 0.0150(5) Uani 1 1 d . . . . .
C29 C 0.3622(2) 0.07017(16) 0.30879(14) 0.0151(5) Uani 1 1 d . . . . .
C13 C 0.1330(2) 0.60451(16) 0.11275(14) 0.0165(5) Uani 1 1 d . . . . .
H13 H 0.119156 0.619125 0.058464 0.020 Uiso 1 1 calc R U . . .
C11 C 0.0477(2) 0.58396(16) 0.24759(14) 0.0163(5) Uani 1 1 d . . . . .
H11 H -0.024708 0.583790 0.283373 0.020 Uiso 1 1 calc R U . . .
C8 C 0.6680(2) 0.63657(17) 0.21420(14) 0.0196(5) Uani 1 1 d . . . . .
H8A H 0.670901 0.574613 0.191531 0.029 Uiso 1 1 calc R U . . .
H8B H 0.764854 0.675307 0.239016 0.029 Uiso 1 1 calc R U . . .
H8C H 0.638384 0.670415 0.170834 0.029 Uiso 1 1 calc R U . . .
C10 C 0.1728(2) 0.56302(15) 0.27673(13) 0.0138(5) Uani 1 1 d . . . . .
C3 C 0.6048(2) 0.57187(16) 0.35322(14) 0.0170(5) Uani 1 1 d . . . . .
H3A H 0.568858 0.591558 0.403575 0.020 Uiso 1 1 calc R U . . .
H3B H 0.712442 0.591899 0.360804 0.020 Uiso 1 1 calc R U . . .
C30 C 0.4745(2) 0.09065(16) 0.25414(14) 0.0173(5) Uani 1 1 d . . . . .
C14 C 0.2598(2) 0.58250(15) 0.13782(14) 0.0139(5) Uani 1 1 d . . . . .
C34 C 0.3889(3) 0.10485(16) 0.39262(14) 0.0189(5) Uani 1 1 d . . . . .
C1 C 0.4039(2) 0.45162(16) 0.27367(13) 0.0120(5) Uani 1 1 d . . . . .
C15 C 0.1886(3) 0.53918(17) 0.36628(13) 0.0176(5) Uani 1 1 d . . . . .
H15 H 0.292758 0.544946 0.379549 0.021 Uiso 1 1 calc R U . . .
C21 C 0.1150(2) 0.04348(16) 0.23821(13) 0.0136(5) Uani 1 1 d . . . . .
C22 C -0.0172(3) -0.04108(16) 0.19723(15) 0.0179(5) Uani 1 1 d . . . . .
C24 C 0.1615(3) -0.10238(16) 0.27478(15) 0.0190(5) Uani 1 1 d . . . . .
C35 C 0.4418(3) 0.06119(18) 0.16153(14) 0.0201(5) Uani 1 1 d . . . . .
H35 H 0.344740 0.009342 0.153180 0.024 Uiso 1 1 calc R U . . .
C23 C 0.0407(3) -0.12872(17) 0.20321(15) 0.0216(6) Uani 1 1 d . . . . .
H23A H -0.039715 -0.187262 0.213123 0.026 Uiso 1 1 calc R U . . .
H23B H 0.080922 -0.141106 0.151953 0.026 Uiso 1 1 calc R U . . .
C31 C 0.6179(3) 0.14446(17) 0.28663(16) 0.0235(6) Uani 1 1 d . . . . .
H31 H 0.695240 0.158255 0.252299 0.028 Uiso 1 1 calc R U . . .
C5 C 0.4876(3) 0.40811(17) 0.41207(14) 0.0223(6) Uani 1 1 d . . . . .
H5A H 0.570707 0.423423 0.452896 0.033 Uiso 1 1 calc R U . . .
H5B H 0.448793 0.338547 0.398596 0.033 Uiso 1 1 calc R U . . .
H5C H 0.411573 0.430126 0.433653 0.033 Uiso 1 1 calc R U . . .
C18 C 0.3676(3) 0.57826(17) 0.07406(14) 0.0184(5) Uani 1 1 d . . . . .
H18 H 0.445226 0.556694 0.100697 0.022 Uiso 1 1 calc R U . . .
C38 C 0.2674(3) 0.08796(18) 0.45225(14) 0.0243(6) Uani 1 1 d . . . . .
H38 H 0.173813 0.046459 0.422118 0.029 Uiso 1 1 calc R U . . .
C33 C 0.5351(3) 0.15916(17) 0.42134(16) 0.0260(6) Uani 1 1 d . . . . .
H33 H 0.556701 0.183052 0.476685 0.031 Uiso 1 1 calc R U . . .
C36 C 0.4307(3) 0.1472(2) 0.11449(15) 0.0314(7) Uani 1 1 d . . . . .
H36A H 0.353499 0.169011 0.134715 0.047 Uiso 1 1 calc R U . . .
H36B H 0.407889 0.126788 0.056532 0.047 Uiso 1 1 calc R U . . .
H36C H 0.523759 0.199990 0.122683 0.047 Uiso 1 1 calc R U . . .
C32 C 0.6471(3) 0.17800(18) 0.37002(16) 0.0265(6) Uani 1 1 d . . . . .
H32 H 0.743912 0.213567 0.390949 0.032 Uiso 1 1 calc R U . . .
C6 C 0.6479(3) 0.41506(18) 0.29629(16) 0.0239(6) Uani 1 1 d . . . . .
H6A H 0.679848 0.445385 0.246592 0.036 Uiso 1 1 calc R U . . .
H6B H 0.599856 0.345906 0.283498 0.036 Uiso 1 1 calc R U . . .
H6C H 0.732554 0.426069 0.335367 0.036 Uiso 1 1 calc R U . . .
C28 C 0.2870(3) -0.14277(18) 0.25993(17) 0.0285(6) Uani 1 1 d . . . . .
H28A H 0.324886 -0.124037 0.207825 0.043 Uiso 1 1 calc R U . . .
H28B H 0.249985 -0.212944 0.259009 0.043 Uiso 1 1 calc R U . . .
H28C H 0.365175 -0.116832 0.303581 0.043 Uiso 1 1 calc R U . . .
C25 C -0.0476(3) -0.02571(17) 0.10613(15) 0.0259(6) Uani 1 1 d . . . . .
H25A H -0.087233 0.027033 0.102752 0.039 Uiso 1 1 calc R U . . .
H25B H -0.117984 -0.084641 0.078883 0.039 Uiso 1 1 calc R U . . .
H25C H 0.043512 -0.009881 0.079690 0.039 Uiso 1 1 calc R U . . .
C39 C 0.2464(3) 0.18447(18) 0.48319(16) 0.0311(7) Uani 1 1 d . . . . .
H39A H 0.337906 0.227591 0.511146 0.047 Uiso 1 1 calc R U . . .
H39B H 0.169907 0.171154 0.520804 0.047 Uiso 1 1 calc R U . . .
H39C H 0.218241 0.214946 0.436938 0.047 Uiso 1 1 calc R U . . .
C19 C 0.2914(3) 0.50474(19) 0.00024(14) 0.0254(6) Uani 1 1 d . . . . .
H19A H 0.244968 0.441394 0.019521 0.038 Uiso 1 1 calc R U . . .
H19B H 0.364010 0.500915 -0.036911 0.038 Uiso 1 1 calc R U . . .
H19C H 0.217429 0.525761 -0.028234 0.038 Uiso 1 1 calc R U . . .
C20 C 0.4428(3) 0.67951(19) 0.04377(16) 0.0295(6) Uani 1 1 d . . . . .
H20A H 0.369831 0.700115 0.013814 0.044 Uiso 1 1 calc R U . . .
H20B H 0.517663 0.676075 0.008082 0.044 Uiso 1 1 calc R U . . .
H20C H 0.488002 0.725750 0.090439 0.044 Uiso 1 1 calc R U . . .
C26 C -0.1589(3) -0.05525(18) 0.24168(16) 0.0279(6) Uani 1 1 d . . . . .
H26A H -0.140613 -0.066201 0.298487 0.042 Uiso 1 1 calc R U . . .
H26B H -0.237582 -0.110761 0.215175 0.042 Uiso 1 1 calc R U . . .
H26C H -0.187320 0.002350 0.239196 0.042 Uiso 1 1 calc R U . . .
C17 C 0.1521(3) 0.6114(2) 0.42731(14) 0.0284(6) Uani 1 1 d . . . . .
H17A H 0.211665 0.677163 0.418778 0.043 Uiso 1 1 calc R U . . .
H17B H 0.173208 0.597693 0.482990 0.043 Uiso 1 1 calc R U . . .
H17C H 0.048777 0.604456 0.418282 0.043 Uiso 1 1 calc R U . . .
C27 C 0.1000(3) -0.13536(18) 0.35687(16) 0.0304(6) Uani 1 1 d . . . . .
H27A H 0.179365 -0.115231 0.400286 0.046 Uiso 1 1 calc R U . . .
H27B H 0.056037 -0.205424 0.352684 0.046 Uiso 1 1 calc R U . . .
H27C H 0.026079 -0.106118 0.369156 0.046 Uiso 1 1 calc R U . . .
C16 C 0.0937(3) 0.43346(18) 0.37743(15) 0.0263(6) Uani 1 1 d . . . . .
H16A H -0.008995 0.424689 0.362775 0.039 Uiso 1 1 calc R U . . .
H16B H 0.106368 0.420143 0.434138 0.039 Uiso 1 1 calc R U . . .
H16C H 0.124426 0.389272 0.342364 0.039 Uiso 1 1 calc R U . . .
C37 C 0.5562(3) 0.0198(2) 0.12647(17) 0.0366(7) Uani 1 1 d . . . . .
H37A H 0.650241 0.071239 0.127717 0.055 Uiso 1 1 calc R U . . .
H37B H 0.523257 -0.006758 0.070391 0.055 Uiso 1 1 calc R U . . .
H37C H 0.566684 -0.030910 0.159313 0.055 Uiso 1 1 calc R U . . .
C40 C 0.2986(4) 0.0343(2) 0.52607(16) 0.0412(8) Uani 1 1 d . . . . .
H40A H 0.318703 -0.023468 0.506410 0.062 Uiso 1 1 calc R U . . .
H40B H 0.213437 0.016064 0.557641 0.062 Uiso 1 1 calc R U . . .
H40C H 0.383153 0.076676 0.560462 0.062 Uiso 1 1 calc R U . . .

loop_
_atom_site_aniso_label
_atom_site_aniso_U_11
_atom_site_aniso_U_22
_atom_site_aniso_U_33
_atom_site_aniso_U_23
_atom_site_aniso_U_13
_atom_site_aniso_U_12
P1 0.0153(3) 0.0107(3) 0.0192(3) 0.0000(3) -0.0015(3) 0.0039(3)
P2 0.0183(3) 0.0110(3) 0.0190(3) 0.0020(3) 0.0005(3) 0.0062(3)
Cl1 0.0242(3) 0.0208(3) 0.0456(4) 0.0055(3) 0.0005(3) 0.0141(3)
P3 0.0176(3) 0.0119(3) 0.0180(3) 0.0000(3) -0.0026(3) 0.0065(3)
Cl2 0.0486(4) 0.0226(3) 0.0202(3) -0.0047(3) -0.0108(3) 0.0112(3)
N4 0.0100(10) 0.0101(9) 0.0125(10) 0.0008(8) 0.0002(8) 0.0036(8)
N5 0.0171(11) 0.0092(9) 0.0172(11) 0.0014(8) 0.0017(8) 0.0052(8)
N3 0.0206(11) 0.0145(10) 0.0195(11) 0.0048(9) -0.0044(9) 0.0030(9)
N2 0.0164(11) 0.0133(10) 0.0256(12) 0.0033(9) -0.0014(9) 0.0061(9)
N1 0.0207(11) 0.0108(10) 0.0266(12) 0.0037(9) -0.0076(9) 0.0048(9)
C9 0.0119(12) 0.0073(11) 0.0168(12) 0.0015(9) -0.0005(10) 0.0034(10)
C4 0.0115(12) 0.0103(11) 0.0166(12) -0.0007(10) -0.0022(10) 0.0015(10)
C12 0.0135(12) 0.0152(12) 0.0256(14) 0.0000(11) -0.0050(10) 0.0082(10)
C7 0.0207(13) 0.0122(12) 0.0232(14) 0.0021(10) 0.0004(11) 0.0039(11)
C2 0.0132(12) 0.0119(11) 0.0195(13) 0.0009(10) -0.0032(10) 0.0046(10)
C29 0.0155(13) 0.0107(11) 0.0209(13) 0.0034(10) 0.0001(10) 0.0065(10)
C13 0.0206(13) 0.0139(12) 0.0158(13) 0.0034(10) -0.0016(10) 0.0072(11)
C11 0.0149(12) 0.0134(12) 0.0220(14) -0.0007(10) 0.0056(10) 0.0062(10)
C8 0.0123(12) 0.0178(12) 0.0261(14) 0.0025(11) 0.0008(10) 0.0016(11)
C10 0.0140(12) 0.0091(11) 0.0169(13) -0.0007(10) 0.0017(10) 0.0021(10)
C3 0.0143(12) 0.0165(12) 0.0191(13) -0.0005(10) -0.0034(10) 0.0050(10)
C30 0.0174(13) 0.0118(11) 0.0245(14) 0.0052(10) 0.0003(11) 0.0071(10)
C14 0.0139(12) 0.0076(11) 0.0192(13) 0.0001(10) -0.0002(10) 0.0027(10)
C34 0.0292(15) 0.0123(12) 0.0178(13) 0.0039(10) -0.0031(11) 0.0109(11)
C1 0.0137(12) 0.0132(11) 0.0112(12) 0.0001(10) 0.0034(9) 0.0070(10)
C15 0.0178(13) 0.0238(13) 0.0158(13) 0.0029(11) 0.0036(10) 0.0122(11)
C21 0.0159(12) 0.0122(11) 0.0135(12) 0.0027(10) 0.0044(10) 0.0048(10)
C22 0.0181(13) 0.0095(11) 0.0255(14) 0.0024(10) -0.0009(11) 0.0042(10)
C24 0.0212(13) 0.0083(11) 0.0283(14) 0.0024(10) 0.0005(11) 0.0060(11)
C35 0.0209(13) 0.0226(13) 0.0196(13) 0.0037(11) 0.0052(11) 0.0100(11)
C23 0.0207(14) 0.0101(11) 0.0322(15) 0.0003(11) -0.0002(11) 0.0033(11)
C31 0.0193(14) 0.0173(13) 0.0374(16) 0.0111(12) 0.0038(12) 0.0089(11)
C5 0.0265(14) 0.0151(12) 0.0232(14) 0.0055(11) -0.0054(11) 0.0048(11)
C18 0.0186(13) 0.0251(13) 0.0148(13) 0.0054(11) 0.0019(10) 0.0113(11)
C38 0.0385(16) 0.0214(13) 0.0155(13) 0.0046(11) 0.0054(12) 0.0122(12)
C33 0.0361(16) 0.0170(13) 0.0252(15) 0.0003(11) -0.0105(13) 0.0119(13)
C36 0.0400(17) 0.0335(16) 0.0233(15) 0.0085(13) 0.0055(12) 0.0145(14)
C32 0.0212(14) 0.0177(13) 0.0383(17) 0.0029(12) -0.0123(13) 0.0059(12)
C6 0.0153(13) 0.0217(13) 0.0351(15) 0.0002(12) -0.0036(11) 0.0083(11)
C28 0.0265(15) 0.0160(13) 0.0441(17) 0.0013(12) -0.0031(13) 0.0097(12)
C25 0.0324(15) 0.0146(12) 0.0298(15) -0.0022(11) -0.0068(12) 0.0089(12)
C39 0.0488(18) 0.0246(14) 0.0218(14) 0.0031(12) 0.0079(13) 0.0139(14)
C19 0.0313(15) 0.0332(15) 0.0157(13) 0.0017(12) 0.0035(11) 0.0160(13)
C20 0.0259(15) 0.0346(16) 0.0276(15) 0.0139(13) 0.0058(12) 0.0070(13)
C26 0.0171(14) 0.0191(13) 0.0464(17) 0.0067(13) 0.0024(12) 0.0038(11)
C17 0.0382(16) 0.0372(16) 0.0164(14) -0.0002(12) 0.0055(12) 0.0212(14)
C27 0.0373(17) 0.0146(13) 0.0359(16) 0.0105(12) 0.0018(13) 0.0029(12)
C16 0.0273(15) 0.0279(15) 0.0273(15) 0.0136(12) 0.0099(12) 0.0106(12)
C37 0.0376(17) 0.0520(19) 0.0305(16) 0.0004(14) 0.0070(13) 0.0284(15)
C40 0.071(2) 0.0350(16) 0.0223(15) 0.0095(13) 0.0047(15) 0.0222(16)

loop_
_atom_type_symbol
_atom_type_description
_atom_type_scat_dispersion_real
_atom_type_scat_dispersion_imag
_atom_type_scat_source
C C 0.0033 0.0016 'International Tables Vol C Tables 4.2.6.8 and 6.1.1.4'
H H 0.0000 0.0000 'International Tables Vol C Tables 4.2.6.8 and 6.1.1.4'
Cl Cl 0.1484 0.1585 'International Tables Vol C Tables 4.2.6.8 and 6.1.1.4'
N N 0.0061 0.0033 'International Tables Vol C Tables 4.2.6.8 and 6.1.1.4'
P P 0.1023 0.0942 'International Tables Vol C Tables 4.2.6.8 and 6.1.1.4'

loop_
_geom_angle_atom_site_label_1
_geom_angle_atom_site_label_2
_geom_angle_atom_site_label_3
_geom_angle
_geom_angle_site_symmetry_1
_geom_angle_site_symmetry_3
_geom_angle_publ_flag
N1 P1 N3 116.37(10) . . ?
N1 P1 C1 112.32(10) . . ?
N3 P1 C1 110.93(10) . . ?
N1 P2 N2 114.08(10) . . ?
N1 P2 C21 112.24(10) . . ?
N2 P2 C21 105.85(10) . . ?
N2 P3 N3 122.85(10) . . ?
N2 P3 Cl1 108.49(8) . . ?
N3 P3 Cl1 108.26(8) . . ?
N2 P3 Cl2 109.11(8) . . ?
N3 P3 Cl2 107.50(8) . . ?
Cl1 P3 Cl2 97.72(4) . . ?
C1 N4 C9 122.50(17) . . ?
C1 N4 C4 112.57(16) . . ?
C9 N4 C4 122.96(16) . . ?
C21 N5 C29 123.96(18) . . ?
C21 N5 C24 114.00(18) . . ?
C29 N5 C24 121.93(17) . . ?
P3 N3 P1 119.91(12) . . ?
P3 N2 P2 121.38(12) . . ?
P1 N1 P2 124.85(11) . . ?
C14 C9 C10 121.49(19) . . ?
C14 C9 N4 120.29(19) . . ?
C10 C9 N4 118.21(18) . . ?
N4 C4 C7 110.81(17) . . ?
N4 C4 C8 112.21(17) . . ?
C7 C4 C8 109.63(18) . . ?
N4 C4 C3 99.82(16) . . ?
C7 C4 C3 112.78(18) . . ?
C8 C4 C3 111.33(18) . . ?
C13 C12 C11 120.0(2) . . ?
C1 C2 C5 110.61(18) . . ?
C1 C2 C6 113.24(18) . . ?
C5 C2 C6 107.89(18) . . ?
C1 C2 C3 101.02(17) . . ?
C5 C2 C3 111.16(18) . . ?
C6 C2 C3 112.87(19) . . ?
C34 C29 C30 122.7(2) . . ?
C34 C29 N5 120.2(2) . . ?
C30 C29 N5 117.1(2) . . ?
C12 C13 C14 121.3(2) . . ?
C12 C11 C10 121.5(2) . . ?
C11 C10 C9 117.7(2) . . ?
C11 C10 C15 119.55(19) . . ?
C9 C10 C15 122.75(19) . . ?
C4 C3 C2 107.48(17) . . ?
C31 C30 C29 117.5(2) . . ?
C31 C30 C35 120.2(2) . . ?
C29 C30 C35 122.2(2) . . ?
C13 C14 C9 118.0(2) . . ?
C13 C14 C18 118.6(2) . . ?
C9 C14 C18 123.34(19) . . ?
C33 C34 C29 117.1(2) . . ?
C33 C34 C38 119.3(2) . . ?
C29 C34 C38 123.7(2) . . ?
N4 C1 C2 110.55(18) . . ?
N4 C1 P1 125.00(16) . . ?
C2 C1 P1 120.10(15) . . ?
C10 C15 C16 111.14(19) . . ?
C10 C15 C17 112.40(19) . . ?
C16 C15 C17 110.8(2) . . ?
N5 C21 C22 110.08(18) . . ?
N5 C21 P2 123.89(16) . . ?
C22 C21 P2 121.73(16) . . ?
C21 C22 C25 110.76(18) . . ?
C21 C22 C26 112.55(19) . . ?
C25 C22 C26 109.41(19) . . ?
C21 C22 C23 101.72(17) . . ?
C25 C22 C23 109.80(19) . . ?
C26 C22 C23 112.42(19) . . ?
C28 C24 C23 113.5(2) . . ?
C28 C24 N5 111.72(18) . . ?
C23 C24 N5 99.44(17) . . ?
C28 C24 C27 108.6(2) . . ?
C23 C24 C27 112.5(2) . . ?
N5 C24 C27 110.89(18) . . ?
C30 C35 C36 110.8(2) . . ?
C30 C35 C37 112.41(19) . . ?
C36 C35 C37 110.8(2) . . ?
C24 C23 C22 107.56(18) . . ?
C30 C31 C32 120.7(2) . . ?
C14 C18 C19 111.82(19) . . ?
C14 C18 C20 111.26(19) . . ?
C19 C18 C20 109.81(19) . . ?
C34 C38 C40 111.7(2) . . ?
C34 C38 C39 111.8(2) . . ?
C40 C38 C39 109.8(2) . . ?
C32 C33 C34 121.5(2) . . ?
C33 C32 C31 120.6(2) . . ?

loop_
_geom_bond_atom_site_label_1
_geom_bond_atom_site_label_2
_geom_bond_distance
_geom_bond_site_symmetry_2
_geom_bond_publ_flag
P1 N1 1.6105(19) . ?
P1 N3 1.6338(19) . ?
P1 C1 1.752(2) . ?
P2 N1 1.624(2) . ?
P2 N2 1.6580(19) . ?
P2 C21 1.825(2) . ?
Cl1 P3 2.0313(8) . ?
P3 N2 1.5603(19) . ?
P3 N3 1.563(2) . ?
P3 Cl2 2.0512(8) . ?
N4 C1 1.356(3) . ?
N4 C9 1.449(3) . ?
N4 C4 1.512(3) . ?
N5 C21 1.328(3) . ?
N5 C29 1.458(3) . ?
N5 C24 1.526(3) . ?
C9 C14 1.403(3) . ?
C9 C10 1.407(3) . ?
C4 C7 1.523(3) . ?
C4 C8 1.526(3) . ?
C4 C3 1.534(3) . ?
C12 C13 1.372(3) . ?
C12 C11 1.382(3) . ?
C2 C1 1.531(3) . ?
C2 C5 1.535(3) . ?
C2 C6 1.538(3) . ?
C2 C3 1.545(3) . ?
C29 C34 1.402(3) . ?
C29 C30 1.403(3) . ?
C13 C14 1.392(3) . ?
C11 C10 1.388(3) . ?
C10 C15 1.524(3) . ?
C30 C31 1.388(3) . ?
C30 C35 1.524(3) . ?
C14 C18 1.518(3) . ?
C34 C33 1.395(3) . ?
C34 C38 1.525(3) . ?
C15 C16 1.532(3) . ?
C15 C17 1.536(3) . ?
C21 C22 1.526(3) . ?
C22 C25 1.533(3) . ?
C22 C26 1.534(3) . ?
C22 C23 1.547(3) . ?
C24 C28 1.521(3) . ?
C24 C23 1.524(3) . ?
C24 C27 1.529(3) . ?
C35 C36 1.528(3) . ?
C35 C37 1.530(3) . ?
C31 C32 1.392(3) . ?
C18 C19 1.530(3) . ?
C18 C20 1.532(3) . ?
C38 C40 1.531(3) . ?
C38 C39 1.537(3) . ?
C33 C32 1.364(4) . ?
